data_2106692
loop_
_publ_author_name
'Haase, A.'
'Brauer, G.'

_publ_section_title
;
 Vanadium oxychloride
;
_journal_name_full 'Acta Crystallographica B (24,1968-38,1982)'
_journal_page_first 2521
_journal_page_last 2522
_journal_volume 31
_journal_year 1975
_chemical_formula_sum 'Cl O V'
_chemical_name_systematic 'V O Cl'
_space_group_IT_number 59
_symmetry_space_group_name_Hall 'P 2 2ab -1ab'
_symmetry_space_group_name_H-M 'P m m n :1'
_cell_angle_alpha 90
_cell_angle_beta 90
_cell_angle_gamma 90
_cell_formula_units_Z 2
_cell_length_a 3.78
_cell_length_b 3.3
_cell_length_c 7.91
_cell_volume 98.669
_citation_journal_id_ASTM ACBCAR
_cod_data_source_file Haase_ACBCAR_1975_86.cif
_cod_data_source_block Cl1O1V1
_cod_original_cell_volume 98.66933
_cod_original_sg_symbol_Hall '-P 2ab 2a (x-1/4,y-1/4,z)'
_cod_original_formula_sum 'Cl1 O1 V1'
_cod_database_code 2106692

loop_
_symmetry_equiv_pos_as_xyz
x,y,z
-x,-y,z
x+1/2,-y+1/2,-z
-x+1/2,y+1/2,-z
-x+1/2,-y+1/2,-z
x+1/2,y+1/2,-z
-x,y,z
x,-y,z

loop_
_atom_site_label
_atom_site_type_symbol
_atom_site_fract_x
_atom_site_fract_y
_atom_site_fract_z
_atom_site_occupancy
_atom_site_U_iso_or_equiv
V1 V+3 0 0.5 0.1148 1 0.0
Cl1 Cl-1 0 0 0.3279 1 0.0
O1 O-2 0 0 -0.0458 1 0.0
